data_4503843
loop_
_publ_author_name
'Ballabh, Amar'
'Adalder, Tapas Kumar'
'Dastidar, Parthasarathi'

_publ_section_title
;
 Structures and Gelation Properties of a Series of Salts Derived from an
 Alicyclic Dicarboxylic Acid and n-Alkyl Primary Amines
;
_journal_issue 11
_journal_name_full 'Crystal Growth &amp; Design'
_journal_page_first 4144
_journal_paper_doi 10.1021/cg800613d
_journal_volume 8
_journal_year 2008
_chemical_formula_sum 'C20 H39 N O4'
_chemical_formula_weight 357.52
_chemical_name_systematic
; 
 ? 
;
_space_group_IT_number 14
_symmetry_cell_setting monoclinic
_symmetry_space_group_name_Hall '-P 2ybc'
_symmetry_space_group_name_H-M 'P 1 21/c 1'
_atom_sites_solution_hydrogens geom
_atom_sites_solution_primary direct
_atom_sites_solution_secondary difmap
_audit_creation_method SHELXL-97
_cell_angle_alpha 90.00
_cell_angle_beta 95.972(2)
_cell_angle_gamma 90.00
_cell_formula_units_Z 4
_cell_length_a 5.6014(5)
_cell_length_b 40.221(4)
_cell_length_c 9.8697(9)
_cell_measurement_temperature 293(2)
_cell_volume 2211.5(4)
_computing_cell_refinement 'BRUKER AXS SMART 3'
_computing_data_collection 'BRUKER AXS SMART 3'
_computing_data_reduction 'BRUKER AXS SAINT'
_computing_molecular_graphics 'BRUKER SHELXTL'
_computing_publication_material 'MERCURY 1.4'
_computing_structure_refinement 'SHELXL-97 (Sheldrick, 1997)'
_computing_structure_solution 'SHELXS-97 (Sheldrick, 1990)'
_diffrn_ambient_temperature 293(2)
_diffrn_detector_area_resol_mean 3
_diffrn_measured_fraction_theta_full 1.000
_diffrn_measured_fraction_theta_max 1.000
_diffrn_measurement_device_type 'BRUKER SMART CCD AREA DETECTOR'
_diffrn_measurement_method PHI-OMEGA
_diffrn_radiation_monochromator graphite
_diffrn_radiation_source 'fine-focus sealed tube'
_diffrn_radiation_type MoK\a
_diffrn_radiation_wavelength 0.71073
_diffrn_reflns_av_R_equivalents 0.0226
_diffrn_reflns_av_sigmaI/netI 0.0207
_diffrn_reflns_limit_h_max 6
_diffrn_reflns_limit_h_min -6
_diffrn_reflns_limit_k_max 47
_diffrn_reflns_limit_k_min -47
_diffrn_reflns_limit_l_max 11
_diffrn_reflns_limit_l_min -11
_diffrn_reflns_number 15774
_diffrn_reflns_theta_full 25.00
_diffrn_reflns_theta_max 25.00
_diffrn_reflns_theta_min 2.03
_exptl_absorpt_coefficient_mu 0.073
_exptl_absorpt_correction_T_max 0.9978
_exptl_absorpt_correction_T_min 0.9292
_exptl_absorpt_correction_type multi-scan
_exptl_absorpt_process_details SADABS
_exptl_crystal_colour COLOURLESS
_exptl_crystal_density_diffrn 1.074
_exptl_crystal_density_method 'not measured'
_exptl_crystal_description PLATE
_exptl_crystal_F_000 792
_exptl_crystal_size_max 1.02
_exptl_crystal_size_mid 0.56
_exptl_crystal_size_min 0.03
_refine_diff_density_max 0.408
_refine_diff_density_min -0.240
_refine_diff_density_rms 0.035
_refine_ls_extinction_method none
_refine_ls_goodness_of_fit_ref 1.108
_refine_ls_hydrogen_treatment mixed
_refine_ls_matrix_type full
_refine_ls_number_parameters 243
_refine_ls_number_reflns 3899
_refine_ls_number_restraints 0
_refine_ls_restrained_S_all 1.108
_refine_ls_R_factor_all 0.0667
_refine_ls_R_factor_gt 0.0582
_refine_ls_shift/su_max 0.000
_refine_ls_shift/su_mean 0.000
_refine_ls_structure_factor_coef Fsqd
_refine_ls_weighting_details 'calc w=1/[\s^2^(Fo^2^)+(0.0659P)^2^+0.8773P] where P=(Fo^2^+2Fc^2^)/3'
_refine_ls_weighting_scheme calc
_refine_ls_wR_factor_gt 0.1465
_refine_ls_wR_factor_ref 0.1520
_reflns_number_gt 3391
_reflns_number_total 3899
_reflns_threshold_expression >2sigma(I)
_cod_data_source_file cg800613d_si_008.cif
_cod_data_source_block ab0651m
_cod_depositor_comments
;
The following automatic conversions were performed:

'_symmetry_cell_setting' value 'MONOCLINIC' changed to 'monoclinic'
according to /home/saulius/struct/CIF-dictionaries/cif_core.dic
dictionary named 'cif_core.dic' version 2.4.1 from
2010-06-29.

'_exptl_absorpt_correction_type' value 'MULTI-SCAN'
changed to 'multi-scan' according to
/home/saulius/struct/CIF-dictionaries/cif_core.dic dictionary named
'cif_core.dic' version 2.4.1 from 2010-06-29.

Automatic conversion script
Id: cif_fix_values 1715 2011-07-08 13:25:40Z adriana 
;
_cod_original_cell_volume 2211.5(3)
_cod_original_sg_symbol_H-M 'P 2(1)/C'
_cod_database_code 4503843

loop_
_symmetry_equiv_pos_as_xyz
'x, y, z'
'-x, y+1/2, -z+1/2'
'-x, -y, -z'
'x, -y-1/2, z-1/2'

loop_
_atom_site_label
_atom_site_type_symbol
_atom_site_fract_x
_atom_site_fract_y
_atom_site_fract_z
_atom_site_U_iso_or_equiv
_atom_site_adp_type
_atom_site_occupancy
_atom_site_symmetry_multiplicity
_atom_site_calc_flag
_atom_site_refinement_flags
N1 N -1.0449(3) 0.22371(4) 0.42451(17) 0.0368(4) Uani 1 1 d .
O1 O 0.6726(3) 0.19617(4) 1.21022(14) 0.0545(4) Uani 1 1 d .
O2 O 0.6677(3) 0.24427(3) 1.09917(13) 0.0455(4) Uani 1 1 d .
O3 O 0.3105(3) 0.23746(4) 0.82019(14) 0.0505(4) Uani 1 1 d .
O4 O 0.6749(2) 0.21760(3) 0.80586(13) 0.0377(3) Uani 1 1 d .
C1 C 0.6183(3) 0.21362(5) 1.10894(17) 0.0357(4) Uani 1 1 d .
C1' C -0.9151(4) 0.19983(5) 0.51906(19) 0.0429(5) Uani 1 1 d .
H1D H -1.0308 0.1873 0.5650 0.052 Uiso 1 1 calc R
H1C H -0.8144 0.2121 0.5878 0.052 Uiso 1 1 calc R
C2 C 0.4750(3) 0.21970(4) 0.86370(17) 0.0328(4) Uani 1 1 d .
C2' C -0.7612(4) 0.17595(5) 0.4496(2) 0.0438(5) Uani 1 1 d .
H2C H -0.6591 0.1882 0.3936 0.053 Uiso 1 1 calc R
H2D H -0.8626 0.1613 0.3906 0.053 Uiso 1 1 calc R
C3 C 0.4726(3) 0.19771(4) 0.98717(18) 0.0349(4) Uani 1 1 d .
C3' C -0.6070(4) 0.15551(5) 0.5539(2) 0.0496(5) Uani 1 1 d .
H3C H -0.5053 0.1706 0.6109 0.059 Uiso 1 1 calc R
H3D H -0.7117 0.1445 0.6121 0.059 Uiso 1 1 calc R
C4 C 0.5301(5) 0.16068(5) 0.9661(2) 0.0572(6) Uani 1 1 d .
H4A H 0.5319 0.1545 0.8713 0.069 Uiso 1 1 calc R
H4B H 0.6744 0.1531 1.0202 0.069 Uiso 1 1 calc R
C4' C -0.4491(4) 0.12956(5) 0.4978(2) 0.0531(5) Uani 1 1 d .
H4C H -0.3503 0.1401 0.4350 0.064 Uiso 1 1 calc R
H4D H -0.5495 0.1131 0.4474 0.064 Uiso 1 1 calc R
C5 C 0.3016(7) 0.15137(8) 1.0250(5) 0.1182(14) Uani 1 1 d .
H5A H 0.1980 0.1370 0.9662 0.142 Uiso 1 1 calc R
H5B H 0.3285 0.1422 1.1162 0.142 Uiso 1 1 calc R
C5' C -0.2881(4) 0.11224(6) 0.6096(2) 0.0561(6) Uani 1 1 d .
H5C H -0.1873 0.1289 0.6583 0.067 Uiso 1 1 calc R
H5D H -0.3886 0.1026 0.6736 0.067 Uiso 1 1 calc R
C6 C 0.2197(4) 0.18706(6) 1.0223(2) 0.0599(6) Uani 1 1 d .
H6B H 0.1802 0.1952 1.1097 0.072 Uiso 1 1 calc R
H6A H 0.0920 0.1919 0.9509 0.072 Uiso 1 1 calc R
C6' C -0.1282(4) 0.08521(6) 0.5625(2) 0.0586(6) Uani 1 1 d .
H6C H -0.0288 0.0946 0.4973 0.070 Uiso 1 1 calc R
H6D H -0.2280 0.0681 0.5162 0.070 Uiso 1 1 calc R
C7' C 0.0328(4) 0.06935(6) 0.6779(2) 0.0595(6) Uani 1 1 d .
H7C H 0.1335 0.0865 0.7232 0.071 Uiso 1 1 calc R
H7D H -0.0671 0.0604 0.7438 0.071 Uiso 1 1 calc R
C8' C 0.1926(4) 0.04175(6) 0.6340(3) 0.0596(6) Uani 1 1 d .
H8D H 0.0921 0.0244 0.5897 0.072 Uiso 1 1 calc R
H8C H 0.2916 0.0506 0.5674 0.072 Uiso 1 1 calc R
C9' C 0.3542(4) 0.02644(6) 0.7499(3) 0.0605(6) Uani 1 1 d .
H9C H 0.4559 0.0437 0.7934 0.073 Uiso 1 1 calc R
H9D H 0.2553 0.0179 0.8170 0.073 Uiso 1 1 calc R
C10' C 0.5117(4) -0.00135(6) 0.7068(2) 0.0609(6) Uani 1 1 d .
H10C H 0.6104 0.0072 0.6395 0.073 Uiso 1 1 calc R
H10D H 0.4100 -0.0186 0.6634 0.073 Uiso 1 1 calc R
C11' C 0.6736(5) -0.01658(6) 0.8225(3) 0.0629(6) Uani 1 1 d .
H11D H 0.5746 -0.0251 0.8897 0.075 Uiso 1 1 calc R
H11C H 0.7749 0.0008 0.8658 0.075 Uiso 1 1 calc R
C12' C 0.8325(5) -0.04447(6) 0.7810(3) 0.0643(7) Uani 1 1 d .
H12D H 0.7315 -0.0620 0.7393 0.077 Uiso 1 1 calc R
H12C H 0.9302 -0.0361 0.7129 0.077 Uiso 1 1 calc R
C13' C 0.9953(6) -0.05897(7) 0.8973(3) 0.0818(8) Uani 1 1 d .
H13C H 1.0913 -0.0412 0.9415 0.098 Uiso 1 1 calc R
H13D H 0.8972 -0.0681 0.9637 0.098 Uiso 1 1 calc R
C14' C 1.1611(6) -0.08574(8) 0.8558(4) 0.1032(11) Uani 1 1 d .
H14E H 1.0680 -0.1037 0.8133 0.155 Uiso 1 1 calc R
H14D H 1.2576 -0.0939 0.9350 0.155 Uiso 1 1 calc R
H14C H 1.2634 -0.0767 0.7927 0.155 Uiso 1 1 calc R
H1NB H -1.135(4) 0.2131(5) 0.355(2) 0.048(6) Uiso 1 1 d .
H1NA H -0.939(4) 0.2381(6) 0.393(2) 0.054(7) Uiso 1 1 d .
H1NC H -1.147(4) 0.2369(5) 0.468(2) 0.045(6) Uiso 1 1 d .
H4O H 0.672(5) 0.2339(7) 0.732(3) 0.090(9) Uiso 1 1 d .

loop_
_atom_site_aniso_label
_atom_site_aniso_U_11
_atom_site_aniso_U_22
_atom_site_aniso_U_33
_atom_site_aniso_U_23
_atom_site_aniso_U_13
_atom_site_aniso_U_12
N1 0.0359(9) 0.0417(9) 0.0326(8) -0.0002(7) 0.0031(7) 0.0032(8)
O1 0.0650(10) 0.0616(9) 0.0335(8) 0.0074(7) -0.0106(7) -0.0085(7)
O2 0.0606(9) 0.0478(8) 0.0297(7) -0.0071(6) 0.0117(6) -0.0157(7)
O3 0.0455(8) 0.0626(9) 0.0437(8) 0.0101(7) 0.0059(6) 0.0169(7)
O4 0.0377(7) 0.0449(8) 0.0310(7) 0.0048(6) 0.0066(5) 0.0033(6)
C1 0.0338(10) 0.0454(11) 0.0285(9) -0.0004(8) 0.0067(7) -0.0034(8)
C1' 0.0467(11) 0.0498(11) 0.0317(10) 0.0027(8) 0.0008(8) 0.0087(9)
C2 0.0336(10) 0.0368(10) 0.0273(9) -0.0060(7) 0.0000(7) -0.0020(8)
C2' 0.0452(11) 0.0477(12) 0.0380(10) -0.0002(8) 0.0026(9) 0.0067(9)
C3 0.0345(10) 0.0401(10) 0.0301(9) -0.0004(7) 0.0035(7) -0.0040(8)
C3' 0.0502(12) 0.0509(12) 0.0465(12) 0.0013(9) 0.0001(9) 0.0092(10)
C4 0.0904(18) 0.0395(11) 0.0412(11) 0.0001(9) 0.0039(11) -0.0032(11)
C4' 0.0519(13) 0.0509(12) 0.0555(13) -0.0013(10) 0.0012(10) 0.0105(10)
C5 0.116(3) 0.073(2) 0.168(4) 0.013(2) 0.028(3) -0.046(2)
C5' 0.0528(13) 0.0528(13) 0.0620(14) 0.0013(11) 0.0029(11) 0.0121(10)
C6 0.0439(12) 0.0835(17) 0.0516(13) 0.0120(12) 0.0018(10) -0.0225(12)
C6' 0.0564(14) 0.0544(13) 0.0641(14) 0.0018(11) 0.0027(11) 0.0139(11)
C7' 0.0599(14) 0.0534(13) 0.0645(15) 0.0049(11) 0.0030(12) 0.0148(11)
C8' 0.0590(14) 0.0561(14) 0.0629(14) 0.0027(11) 0.0021(11) 0.0153(11)
C9' 0.0652(15) 0.0535(14) 0.0623(14) 0.0045(11) 0.0033(12) 0.0139(11)
C10' 0.0628(15) 0.0578(14) 0.0609(14) 0.0019(11) 0.0011(12) 0.0156(12)
C11' 0.0685(16) 0.0576(14) 0.0609(14) 0.0030(11) -0.0009(12) 0.0154(12)
C12' 0.0657(16) 0.0567(14) 0.0699(16) 0.0051(12) 0.0040(13) 0.0155(12)
C13' 0.090(2) 0.0710(18) 0.0816(19) 0.0138(15) -0.0036(16) 0.0238(16)
C14' 0.095(2) 0.076(2) 0.138(3) 0.030(2) 0.009(2) 0.0348(18)

loop_
_atom_type_symbol
_atom_type_description
_atom_type_scat_dispersion_real
_atom_type_scat_dispersion_imag
_atom_type_scat_source
C C 0.0033 0.0016 'International Tables Vol C Tables 4.2.6.8 and 6.1.1.4'
H H 0.0000 0.0000 'International Tables Vol C Tables 4.2.6.8 and 6.1.1.4'
N N 0.0061 0.0033 'International Tables Vol C Tables 4.2.6.8 and 6.1.1.4'
O O 0.0106 0.0060 'International Tables Vol C Tables 4.2.6.8 and 6.1.1.4'

loop_
_geom_angle_atom_site_label_1
_geom_angle_atom_site_label_2
_geom_angle_atom_site_label_3
_geom_angle
C1' N1 H1NB 111.5(14)
C1' N1 H1NA 109.6(15)
H1NB N1 H1NA 112(2)
C1' N1 H1NC 111.5(13)
H1NB N1 H1NC 107.7(19)
H1NA N1 H1NC 104.9(19)
C2 O4 H4O 109.6(17)
O1 C1 O2 125.23(17)
O1 C1 C3 117.87(17)
O2 C1 C3 116.86(16)
N1 C1' C2' 113.29(16)
N1 C1' H1D 108.9
C2' C1' H1D 108.9
N1 C1' H1C 108.9
C2' C1' H1C 108.9
H1D C1' H1C 107.7
O3 C2 O4 122.48(17)
O3 C2 C3 124.29(17)
O4 C2 C3 113.22(15)
C1' C2' C3' 110.47(16)
C1' C2' H2C 109.6
C3' C2' H2C 109.6
C1' C2' H2D 109.6
C3' C2' H2D 109.6
H2C C2' H2D 108.1
C2 C3 C1 110.02(14)
C2 C3 C4 115.99(15)
C1 C3 C4 114.22(16)
C2 C3 C6 115.32(16)
C1 C3 C6 111.47(15)
C4 C3 C6 88.40(17)
C4' C3' C2' 116.08(18)
C4' C3' H3C 108.3
C2' C3' H3C 108.3
C4' C3' H3D 108.3
C2' C3' H3D 108.3
H3C C3' H3D 107.4
C5 C4 C3 89.4(2)
C5 C4 H4A 113.7
C3 C4 H4A 113.7
C5 C4 H4B 113.7
C3 C4 H4B 113.7
H4A C4 H4B 111.0
C3' C4' C5' 112.13(18)
C3' C4' H4C 109.2
C5' C4' H4C 109.2
C3' C4' H4D 109.2
C5' C4' H4D 109.2
H4C C4' H4D 107.9
C6 C5 C4 91.5(2)
C6 C5 H5A 113.4
C4 C5 H5A 113.4
C6 C5 H5B 113.4
C4 C5 H5B 113.4
H5A C5 H5B 110.7
C6' C5' C4' 115.64(19)
C6' C5' H5C 108.4
C4' C5' H5C 108.4
C6' C5' H5D 108.4
C4' C5' H5D 108.4
H5C C5' H5D 107.4
C5 C6 C3 89.1(2)
C5 C6 H6B 113.8
C3 C6 H6B 113.8
C5 C6 H6A 113.8
C3 C6 H6A 113.8
H6B C6 H6A 111.0
C5' C6' C7' 113.4(2)
C5' C6' H6C 108.9
C7' C6' H6C 108.9
C5' C6' H6D 108.9
C7' C6' H6D 108.9
H6C C6' H6D 107.7
C8' C7' C6' 114.6(2)
C8' C7' H7C 108.6
C6' C7' H7C 108.6
C8' C7' H7D 108.6
C6' C7' H7D 108.6
H7C C7' H7D 107.6
C9' C8' C7' 113.9(2)
C9' C8' H8D 108.8
C7' C8' H8D 108.8
C9' C8' H8C 108.8
C7' C8' H8C 108.8
H8D C8' H8C 107.7
C10' C9' C8' 114.1(2)
C10' C9' H9C 108.7
C8' C9' H9C 108.7
C10' C9' H9D 108.7
C8' C9' H9D 108.7
H9C C9' H9D 107.6
C9' C10' C11' 114.1(2)
C9' C10' H10C 108.7
C11' C10' H10C 108.7
C9' C10' H10D 108.7
C11' C10' H10D 108.7
H10C C10' H10D 107.6
C10' C11' C12' 114.8(2)
C10' C11' H11D 108.6
C12' C11' H11D 108.6
C10' C11' H11C 108.6
C12' C11' H11C 108.6
H11D C11' H11C 107.6
C13' C12' C11' 114.0(2)
C13' C12' H12D 108.8
C11' C12' H12D 108.8
C13' C12' H12C 108.8
C11' C12' H12C 108.8
H12D C12' H12C 107.6
C14' C13' C12' 114.3(3)
C14' C13' H13C 108.7
C12' C13' H13C 108.7
C14' C13' H13D 108.7
C12' C13' H13D 108.7
H13C C13' H13D 107.6
C13' C14' H14E 109.5
C13' C14' H14D 109.5
H14E C14' H14D 109.5
C13' C14' H14C 109.5
H14E C14' H14C 109.5
H14D C14' H14C 109.5

loop_
_geom_bond_atom_site_label_1
_geom_bond_atom_site_label_2
_geom_bond_distance
N1 C1' 1.477(2)
N1 H1NB 0.91(2)
N1 H1NA 0.91(3)
N1 H1NC 0.92(2)
O1 C1 1.233(2)
O2 C1 1.269(2)
O3 C2 1.209(2)
O4 C2 1.311(2)
O4 H4O 0.98(3)
C1 C3 1.522(2)
C1' C2' 1.503(3)
C1' H1D 0.9700
C1' H1C 0.9700
C2 C3 1.507(2)
C2' C3' 1.516(3)
C2' H2C 0.9700
C2' H2D 0.9700
C3 C4 1.542(3)
C3 C6 1.553(3)
C3' C4' 1.510(3)
C3' H3C 0.9700
C3' H3D 0.9700
C4 C5 1.507(4)
C4 H4A 0.9700
C4 H4B 0.9700
C4' C5' 1.519(3)
C4' H4C 0.9700
C4' H4D 0.9700
C5 C6 1.506(4)
C5 H5A 0.9700
C5 H5B 0.9700
C5' C6' 1.512(3)
C5' H5C 0.9700
C5' H5D 0.9700
C6 H6B 0.9700
C6 H6A 0.9700
C6' C7' 1.517(3)
C6' H6C 0.9700
C6' H6D 0.9700
C7' C8' 1.517(3)
C7' H7C 0.9700
C7' H7D 0.9700
C8' C9' 1.514(3)
C8' H8D 0.9700
C8' H8C 0.9700
C9' C10' 1.512(3)
C9' H9C 0.9700
C9' H9D 0.9700
C10' C11' 1.512(3)
C10' H10C 0.9700
C10' H10D 0.9700
C11' C12' 1.515(3)
C11' H11D 0.9700
C11' H11C 0.9700
C12' C13' 1.507(3)
C12' H12D 0.9700
C12' H12C 0.9700
C13' C14' 1.506(4)
C13' H13C 0.9700
C13' H13D 0.9700
C14' H14E 0.9600
C14' H14D 0.9600
C14' H14C 0.9600

loop_
_geom_hbond_atom_site_label_D
_geom_hbond_atom_site_label_H
_geom_hbond_atom_site_label_A
_geom_hbond_distance_DH
_geom_hbond_distance_HA
_geom_hbond_distance_DA
_geom_hbond_angle_DHA
_geom_hbond_site_symmetry_A
N1 H1NB O1 0.91(2) 1.83(3) 2.740(2) 174(2) 1_354
N1 H1NA O3 0.91(3) 1.91(3) 2.809(2) 172(2) 4_465
N1 H1NC O2 0.92(2) 1.90(2) 2.793(2) 164.0(19) 4_365
N1 H1NC O4 0.92(2) 2.57(2) 3.004(2) 109.7(16) 4_365
O4 H4O O2 0.98(3) 1.57(3) 2.5492(18) 172(3) 4_565
